data_2210462
loop_
_publ_author_name
'dRuyck, J\'er\^ome de'
'Preat, Julien'
'Perp\`ete, Eric A.'
'Jacquemin, Denis'
'Wouters, Johan'

_publ_section_title
;
 2,6-Dihydroxyanthraquinone: an isomer of the well known alizarin dye
;
_journal_coeditor_code AT2091
_journal_issue 10
_journal_name_full 'Acta Crystallographica Section E'
_journal_page_first o4503
_journal_page_last o4505
_journal_paper_doi 10.1107/S1600536806036828
_journal_volume 62
_journal_year 2006
_chemical_formula_iupac 'C14 H8 O4'
_chemical_formula_moiety 'C14 H8 O4'
_chemical_formula_sum 'C14 H8 O4'
_chemical_formula_weight 240.20
_chemical_name_common 'Anthraflavic acid'
_chemical_name_systematic 2,6-dihydroxyanthraquinone
_space_group_IT_number 140
_symmetry_cell_setting tetragonal
_symmetry_space_group_name_Hall '-I 4 2c'
_symmetry_space_group_name_H-M 'I 4/m c m'
_atom_sites_solution_hydrogens geom
_atom_sites_solution_primary direct
_atom_sites_solution_secondary difmap
_audit_creation_method SHELXL-97
_cell_angle_alpha 90.00
_cell_angle_beta 90.00
_cell_angle_gamma 90.00
_cell_formula_units_Z 4
_cell_length_a 13.640(4)
_cell_length_b 13.640(4)
_cell_length_c 6.678(3)
_cell_measurement_reflns_used 18
_cell_measurement_temperature 293(2)
_cell_measurement_theta_max 33.9
_cell_measurement_theta_min 19.7
_cell_volume 1242.4(8)
_computing_cell_refinement CAD-4/MACH3
_computing_data_collection 'CAD-4/MACH3 (Nonius, 2000)'
_computing_data_reduction 'HELENA (Spek, 1997)'
_computing_molecular_graphics 'PLATON (Spek, 2003)'
_computing_publication_material PLATON
_computing_structure_refinement 'SHELXL97 (Sheldrick, 1997)'
_computing_structure_solution 'SHELXS97 (Sheldrick, 1997)'
_diffrn_ambient_temperature 293(2)
_diffrn_measured_fraction_theta_full 1.000
_diffrn_measured_fraction_theta_max 1.000
_diffrn_measurement_device_type Nonius
_diffrn_measurement_method \w/2\q
_diffrn_radiation_monochromator graphite
_diffrn_radiation_source 'fine-focus sealed tube'
_diffrn_radiation_type CuK\a
_diffrn_radiation_wavelength 1.54178
_diffrn_reflns_av_R_equivalents 0.0221
_diffrn_reflns_av_sigmaI/netI 0.0085
_diffrn_reflns_limit_h_max 17
_diffrn_reflns_limit_h_min 0
_diffrn_reflns_limit_k_max 0
_diffrn_reflns_limit_k_min -17
_diffrn_reflns_limit_l_max 0
_diffrn_reflns_limit_l_min -8
_diffrn_reflns_number 702
_diffrn_reflns_theta_full 74.96
_diffrn_reflns_theta_max 74.96
_diffrn_reflns_theta_min 4.58
_diffrn_standards_decay_% 11.0
_diffrn_standards_interval_time 60
_diffrn_standards_number 3
_exptl_absorpt_coefficient_mu 0.798
_exptl_absorpt_correction_T_max 0.8896
_exptl_absorpt_correction_T_min 0.6910
_exptl_absorpt_correction_type analytical
_exptl_absorpt_process_details '(Alcock, 1970)'
_exptl_crystal_colour yellow
_exptl_crystal_density_diffrn 1.284
_exptl_crystal_density_method 'not measured'
_exptl_crystal_description 'thin needles'
_exptl_crystal_F_000 496
_exptl_crystal_size_max 0.50
_exptl_crystal_size_mid 0.19
_exptl_crystal_size_min 0.15
_refine_diff_density_max 0.410
_refine_diff_density_min -0.187
_refine_ls_extinction_method none
_refine_ls_goodness_of_fit_ref 1.195
_refine_ls_hydrogen_treatment mixed
_refine_ls_matrix_type full
_refine_ls_number_parameters 35
_refine_ls_number_reflns 375
_refine_ls_number_restraints 41
_refine_ls_restrained_S_all 1.131
_refine_ls_R_factor_all 0.0583
_refine_ls_R_factor_gt 0.0566
_refine_ls_shift/su_max 0.000
_refine_ls_shift/su_mean 0.000
_refine_ls_structure_factor_coef Fsqd
_refine_ls_weighting_details 'calc w=1/[\s^2^(Fo^2^)+(0.1314P)^2^+0.1721P] where P=(Fo^2^+2Fc^2^)/3'
_refine_ls_weighting_scheme calc
_refine_ls_wR_factor_gt 0.1845
_refine_ls_wR_factor_ref 0.1881
_reflns_number_gt 346
_reflns_number_total 375
_reflns_threshold_expression I>2\s(I)
_cod_data_source_file at2091.cif
_cod_data_source_block I
_cod_database_code 2210462
_cod_database_fobs_code 2210462

loop_
_symmetry_equiv_pos_as_xyz
'x, y, z'
'-y, x, z'
'-x, -y, z'
'y, -x, z'
'x, -y, -z+1/2'
'y, x, -z+1/2'
'-x, y, -z+1/2'
'-y, -x, -z+1/2'
'x+1/2, y+1/2, z+1/2'
'-y+1/2, x+1/2, z+1/2'
'-x+1/2, -y+1/2, z+1/2'
'y+1/2, -x+1/2, z+1/2'
'x+1/2, -y+1/2, -z+1'
'y+1/2, x+1/2, -z+1'
'-x+1/2, y+1/2, -z+1'
'-y+1/2, -x+1/2, -z+1'
'-x, -y, -z'
'y, -x, -z'
'x, y, -z'
'-y, x, -z'
'-x, y, z-1/2'
'-y, -x, z-1/2'
'x, -y, z-1/2'
'y, x, z-1/2'
'-x+1/2, -y+1/2, -z+1/2'
'y+1/2, -x+1/2, -z+1/2'
'x+1/2, y+1/2, -z+1/2'
'-y+1/2, x+1/2, -z+1/2'
'-x+1/2, y+1/2, z'
'-y+1/2, -x+1/2, z'
'x+1/2, -y+1/2, z'
'y+1/2, x+1/2, z'

loop_
_atom_site_type_symbol
_atom_site_label
_atom_site_fract_x
_atom_site_fract_y
_atom_site_fract_z
_atom_site_U_iso_or_equiv
_atom_site_adp_type
_atom_site_calc_flag
_atom_site_refinement_flags
_atom_site_occupancy
_atom_site_disorder_assembly
_atom_site_disorder_group
O O1 0.36072(9) -0.13928(9) 0.0000 0.0518(7) Uani d SU 1 . .
C C1 0.42437(12) -0.07563(12) 0.0000 0.0368(7) Uani d SU 1 . .
C C2 0.39765(11) 0.02914(11) 0.0000 0.0363(7) Uani d SU 1 . .
C C3 0.29948(14) 0.05674(13) 0.0000 0.0452(7) Uani d SDU 1 A .
H H3 0.2510 0.0088 0.0000 0.054 Uiso calc SR 1 . .
C C4 0.27310(13) 0.15455(14) 0.0000 0.0491(7) Uani d SDU 1 . .
O O4 0.1729(2) 0.1675(2) 0.0000 0.0692(10) Uani d SPU 0.50 A 1
H H4 0.1603 0.2263 0.0000 0.104 Uiso calc SPR 0.50 A 1
H H4' 0.2068(6) 0.170(2) 0.0000 0.083 Uiso d SPD 0.50 B 2

loop_
_atom_site_aniso_label
_atom_site_aniso_U_11
_atom_site_aniso_U_22
_atom_site_aniso_U_33
_atom_site_aniso_U_12
_atom_site_aniso_U_13
_atom_site_aniso_U_23
O1 0.0387(9) 0.0387(9) 0.0781(14) -0.0073(6) 0.000 0.000
C1 0.0341(9) 0.0341(9) 0.0420(12) -0.0023(8) 0.000 0.000
C2 0.0321(10) 0.0337(10) 0.0430(10) 0.0001(7) 0.000 0.000
C3 0.0333(10) 0.0437(10) 0.0585(12) 0.0008(6) 0.000 0.000
C4 0.0372(10) 0.0464(11) 0.0638(13) 0.0093(7) 0.000 0.000
O4 0.0399(16) 0.0483(17) 0.119(2) 0.0096(11) 0.000 0.000

loop_
_atom_type_symbol
_atom_type_description
_atom_type_scat_dispersion_real
_atom_type_scat_dispersion_imag
_atom_type_scat_source
C C 0.0181 0.0091 'International Tables Vol C Tables 4.2.6.8 and 6.1.1.4'
H H 0.0000 0.0000 'International Tables Vol C Tables 4.2.6.8 and 6.1.1.4'
O O 0.0492 0.0322 'International Tables Vol C Tables 4.2.6.8 and 6.1.1.4'

loop_
_geom_angle_atom_site_label_1
_geom_angle_atom_site_label_2
_geom_angle_atom_site_label_3
_geom_angle_site_symmetry_1
_geom_angle_site_symmetry_3
_geom_angle
O1 C1 C2 . 14_544 120.69(11)
O1 C1 C2 . . 120.69(11)
C2 C1 C2 14_544 . 118.6(2)
C3 C2 C2 . 30 119.29(10)
C3 C2 C1 . . 120.02(17)
C2 C2 C1 30 . 120.69(11)
C4 C3 C2 . . 120.80(17)
C4 C3 H3 . . 119.6
C2 C3 H3 . . 119.6
O4 C4 C3 . . 112.5(2)
O4 C4 C4 . 30 127.64(15)
C3 C4 C4 . 30 119.91(11)
C3 C4 H4' . . 118.6(19)
C4 C4 H4' 30 . 121.5(19)
C4 O4 H4 . . 109.5

loop_
_geom_bond_atom_site_label_1
_geom_bond_atom_site_label_2
_geom_bond_site_symmetry_2
_geom_bond_distance
O1 C1 . 1.228(3)
C1 C2 14_544 1.475(2)
C1 C2 . 1.475(2)
C2 C3 . 1.391(2)
C2 C2 30 1.412(3)
C3 C4 . 1.382(2)
C3 H3 . 0.9300
C4 O4 . 1.377(4)
C4 C4 30 1.396(4)
C4 H4' . 0.9300(10)
O4 H4 . 0.8200

loop_
_geom_hbond_atom_site_label_D
_geom_hbond_atom_site_label_H
_geom_hbond_atom_site_label_A
_geom_hbond_distance_DH
_geom_hbond_distance_HA
_geom_hbond_distance_DA
_geom_hbond_angle_DHA
_geom_hbond_publ_flag
O4 H4 O1 0.82 1.86 2.68 178 yes
